data_4069754
loop_
_publ_author_name
'Matas, Inmaculada'
'C\'ampora, Juan'
'Palma, Pilar'
'\'Alvarez, Eleuterio'

_publ_section_title
;
 Decomposition of Methylnickel(II) Amido, Alkoxo, and Alkyl Complexes by
 \b-Hydrogen Elimination: A Comparative Study&#x2020;
;
_journal_issue 22
_journal_name_full Organometallics
_journal_page_first 6515
_journal_paper_doi 10.1021/om900400s
_journal_volume 28
_journal_year 2009
_chemical_formula_moiety 'C22 H40 Ni P2'
_chemical_formula_sum 'C22 H40 Ni P2'
_chemical_formula_weight 425.19
_chemical_name_systematic
; 
 ? 
;
_space_group_IT_number 2
_symmetry_cell_setting triclinic
_symmetry_space_group_name_Hall '-P 1'
_symmetry_space_group_name_H-M 'P -1'
_atom_sites_solution_hydrogens geom
_atom_sites_solution_primary direct
_atom_sites_solution_secondary difmap
_audit_creation_method SHELXL-97
_cell_angle_alpha 84.411(2)
_cell_angle_beta 84.620(2)
_cell_angle_gamma 68.354(2)
_cell_formula_units_Z 2
_cell_length_a 8.6934(6)
_cell_length_b 9.9152(7)
_cell_length_c 14.3854(9)
_cell_measurement_reflns_used 9991
_cell_measurement_temperature 100(2)
_cell_measurement_theta_max 30.45
_cell_measurement_theta_min 2.21
_cell_volume 1144.81(13)
_computing_cell_refinement 'SAINT+ v. 7.06 a (Bruker AXS, 2003)'
_computing_data_collection 'APEX-W2K-NT v. 1.0 (Bruker AXS, 2004)'
_computing_data_reduction 'SAINT+ v. 7.06 a (Bruker AXS, 2001)'
_computing_molecular_graphics 'XP, SHELXTL v. 6.10 (Bruker, 2000)'
_computing_publication_material 'XCIF, SHELXTL v. 6.12 (Bruker, 2001)'
_computing_structure_refinement 'SHELXL-97 (Sheldrick, 1997)'
_computing_structure_solution 'SHELXS-97 (Sheldrick, 1990)'
_diffrn_ambient_temperature 100(2)
_diffrn_detector_area_resol_mean 8.26
_diffrn_measured_fraction_theta_full 0.982
_diffrn_measured_fraction_theta_max 0.981
_diffrn_measurement_device_type
;
 Bruker-Nonius X8kappa APEX II CCD area detector'
;
_diffrn_measurement_method 'phi and omega scans with narrow frames'
_diffrn_radiation_monochromator graphite
_diffrn_radiation_source 'fine-focus sealed tube'
_diffrn_radiation_type MoK\a
_diffrn_radiation_wavelength 0.71073
_diffrn_reflns_av_R_equivalents 0.0223
_diffrn_reflns_av_sigmaI/netI 0.0256
_diffrn_reflns_limit_h_max 12
_diffrn_reflns_limit_h_min -12
_diffrn_reflns_limit_k_max 14
_diffrn_reflns_limit_k_min -14
_diffrn_reflns_limit_l_max 20
_diffrn_reflns_limit_l_min -13
_diffrn_reflns_number 18002
_diffrn_reflns_theta_full 25.00
_diffrn_reflns_theta_max 30.52
_diffrn_reflns_theta_min 2.21
_diffrn_standards_decay_% 0
_exptl_absorpt_coefficient_mu 0.990
_exptl_absorpt_correction_T_max 0.7555
_exptl_absorpt_correction_T_min 0.6533
_exptl_absorpt_correction_type multi-scan
_exptl_absorpt_process_details
;
 SADABS: Area-Detector Absorption Correction. Bruker-AXS
 within v. 7.06 a (Bruker AXS, 2003).
;
_exptl_crystal_colour yellow
_exptl_crystal_density_diffrn 1.233
_exptl_crystal_density_method 'not measured'
_exptl_crystal_description block
_exptl_crystal_F_000 460
_exptl_crystal_size_max 0.47
_exptl_crystal_size_mid 0.31
_exptl_crystal_size_min 0.30
_refine_diff_density_max 0.571
_refine_diff_density_min -0.836
_refine_diff_density_rms 0.154
_refine_ls_extinction_method none
_refine_ls_goodness_of_fit_ref 1.089
_refine_ls_hydrogen_treatment constr
_refine_ls_matrix_type full
_refine_ls_number_parameters 226
_refine_ls_number_reflns 6730
_refine_ls_number_restraints 0
_refine_ls_restrained_S_all 1.089
_refine_ls_R_factor_all 0.0319
_refine_ls_R_factor_gt 0.0272
_refine_ls_shift/su_max 0.000
_refine_ls_shift/su_mean 0.000
_refine_ls_structure_factor_coef Fsqd
_refine_ls_weighting_details 'calc w=1/[\s^2^(Fo^2^)+(0.0553P)^2^+0.1421P] where P=(Fo^2^+2Fc^2^)/3'
_refine_ls_weighting_scheme calc
_refine_ls_wR_factor_gt 0.0847
_refine_ls_wR_factor_ref 0.0939
_reflns_number_gt 6082
_reflns_number_total 6730
_reflns_threshold_expression >2sigma(I)
_cod_data_source_file om900400s_si_001.cif
_cod_data_source_block 6
_cod_depositor_comments
;
The following automatic conversions were performed:

'_symmetry_cell_setting' value 'Triclinic' changed to 'triclinic'
according to /home/saulius/struct/CIF-dictionaries/cif_core.dic
dictionary named 'cif_core.dic' version 2.4.2 from 2011-04-26.

Automatic conversion script
Id: cif_fix_values 1715 2011-07-08 13:25:40Z adriana 
;
_cod_original_sg_symbol_H-M P-1
_cod_database_code 4069754

loop_
_symmetry_equiv_pos_as_xyz
'x, y, z'
'-x, -y, -z'

loop_
_atom_site_label
_atom_site_type_symbol
_atom_site_fract_x
_atom_site_fract_y
_atom_site_fract_z
_atom_site_U_iso_or_equiv
_atom_site_adp_type
_atom_site_occupancy
_atom_site_symmetry_multiplicity
_atom_site_calc_flag
_atom_site_refinement_flags
Ni1 Ni 0.135297(18) 0.025245(16) 0.282298(11) 0.01408(6) Uani 1 1 d .
P1 P 0.18166(4) 0.22341(3) 0.28952(2) 0.01481(7) Uani 1 1 d .
P2 P 0.39319(4) -0.10575(3) 0.29306(2) 0.01542(8) Uani 1 1 d .
C1 C 0.00090(16) -0.09394(14) 0.27386(11) 0.0215(3) Uani 1 1 d .
H1A H 0.0276 -0.1420 0.2173 0.026 Uiso 1 1 d R
H1B H 0.0424 -0.1460 0.3308 0.026 Uiso 1 1 d R
C2 C -0.10146(15) 0.05641(14) 0.27342(10) 0.0188(2) Uani 1 1 d .
H2 H -0.1256 0.1010 0.3313 0.023 Uiso 1 1 d R
C3 C -0.17251(15) 0.14751(14) 0.18911(10) 0.0191(2) Uani 1 1 d .
C4 C -0.15067(18) 0.09347(16) 0.10023(11) 0.0259(3) Uani 1 1 d .
H4 H -0.0876 -0.0065 0.0929 0.031 Uiso 1 1 d R
C5 C -0.21953(19) 0.1833(2) 0.02273(12) 0.0320(3) Uani 1 1 d .
H5 H -0.2029 0.1440 -0.0367 0.038 Uiso 1 1 d R
C6 C -0.31267(19) 0.33014(19) 0.03129(12) 0.0312(3) Uani 1 1 d .
H6 H -0.3581 0.3917 -0.0219 0.037 Uiso 1 1 d R
C7 C -0.33813(18) 0.38523(16) 0.11909(12) 0.0272(3) Uani 1 1 d .
H7 H -0.4029 0.4849 0.1261 0.033 Uiso 1 1 d R
C8 C -0.26955(16) 0.29556(15) 0.19643(11) 0.0222(3) Uani 1 1 d .
H8 H -0.2887 0.3352 0.2558 0.027 Uiso 1 1 d R
C9 C 0.41034(15) 0.17380(14) 0.28367(10) 0.0189(2) Uani 1 1 d .
H9A H 0.4507 0.1863 0.2179 0.023 Uiso 1 1 d R
H9B H 0.4375 0.2402 0.3208 0.023 Uiso 1 1 d R
C10 C 0.49977(16) 0.01517(14) 0.32153(10) 0.0194(2) Uani 1 1 d .
H10A H 0.5038 0.0121 0.3903 0.023 Uiso 1 1 d R
H10B H 0.6153 -0.0208 0.2941 0.023 Uiso 1 1 d R
C11 C 0.11036(16) 0.37073(14) 0.19568(9) 0.0187(2) Uani 1 1 d .
H11 H -0.0136 0.4093 0.2020 0.022 Uiso 1 1 d R
C12 C 0.1603(2) 0.30853(16) 0.09902(10) 0.0268(3) Uani 1 1 d .
H12A H 0.1110 0.3851 0.0505 0.040 Uiso 1 1 d R
H12B H 0.1205 0.2287 0.0961 0.040 Uiso 1 1 d R
H12C H 0.2814 0.2721 0.0888 0.040 Uiso 1 1 d R
C13 C 0.16365(19) 0.50027(15) 0.20152(11) 0.0261(3) Uani 1 1 d .
H13A H 0.2850 0.4671 0.1973 0.039 Uiso 1 1 d R
H13B H 0.1204 0.5442 0.2612 0.039 Uiso 1 1 d R
H13C H 0.1198 0.5725 0.1498 0.039 Uiso 1 1 d R
C14 C 0.11365(16) 0.32344(14) 0.39809(9) 0.0194(2) Uani 1 1 d .
H14 H 0.1654 0.3988 0.3951 0.023 Uiso 1 1 d R
C15 C -0.07466(18) 0.40007(16) 0.40607(11) 0.0258(3) Uani 1 1 d .
H15A H -0.1275 0.3292 0.4020 0.039 Uiso 1 1 d R
H15B H -0.1088 0.4758 0.3550 0.039 Uiso 1 1 d R
H15C H -0.1084 0.4444 0.4663 0.039 Uiso 1 1 d R
C16 C 0.1718(2) 0.21961(17) 0.48409(10) 0.0267(3) Uani 1 1 d .
H16A H 0.1376 0.2741 0.5405 0.040 Uiso 1 1 d R
H16B H 0.2930 0.1733 0.4789 0.040 Uiso 1 1 d R
H16C H 0.1224 0.1448 0.4880 0.040 Uiso 1 1 d R
C17 C 0.51470(16) -0.19548(15) 0.18830(10) 0.0212(3) Uani 1 1 d .
H17 H 0.4623 -0.2630 0.1706 0.025 Uiso 1 1 d R
C18 C 0.4988(2) -0.08144(17) 0.10670(11) 0.0288(3) Uani 1 1 d .
H18A H 0.5613 -0.0207 0.1179 0.043 Uiso 1 1 d R
H18B H 0.3817 -0.0204 0.1012 0.043 Uiso 1 1 d R
H18C H 0.5432 -0.1301 0.0486 0.043 Uiso 1 1 d R
C19 C 0.69776(18) -0.28611(17) 0.20172(12) 0.0290(3) Uani 1 1 d .
H19A H 0.7517 -0.3267 0.1425 0.044 Uiso 1 1 d R
H19B H 0.7063 -0.3655 0.2496 0.044 Uiso 1 1 d R
H19C H 0.7524 -0.2242 0.2216 0.044 Uiso 1 1 d R
C20 C 0.45188(17) -0.25383(14) 0.38773(10) 0.0202(2) Uani 1 1 d .
H20 H 0.5740 -0.2871 0.3944 0.024 Uiso 1 1 d R
C21 C 0.4095(2) -0.38299(15) 0.36336(11) 0.0266(3) Uani 1 1 d .
H21A H 0.4351 -0.4579 0.4153 0.040 Uiso 1 1 d R
H21B H 0.4751 -0.4236 0.3066 0.040 Uiso 1 1 d R
H21C H 0.2912 -0.3499 0.3526 0.040 Uiso 1 1 d R
C22 C 0.36052(19) -0.19768(16) 0.48044(10) 0.0249(3) Uani 1 1 d .
H22A H 0.2406 -0.1630 0.4741 0.037 Uiso 1 1 d R
H22B H 0.3909 -0.1175 0.4968 0.037 Uiso 1 1 d R
H22C H 0.3915 -0.2765 0.5298 0.037 Uiso 1 1 d R

loop_
_atom_site_aniso_label
_atom_site_aniso_U_11
_atom_site_aniso_U_22
_atom_site_aniso_U_33
_atom_site_aniso_U_23
_atom_site_aniso_U_13
_atom_site_aniso_U_12
Ni1 0.01288(9) 0.01102(9) 0.01843(9) -0.00089(6) -0.00152(6) -0.00434(6)
P1 0.01498(14) 0.01156(14) 0.01808(16) -0.00163(11) -0.00088(11) -0.00492(11)
P2 0.01422(14) 0.01234(14) 0.01900(16) -0.00110(11) -0.00307(11) -0.00351(11)
C1 0.0201(6) 0.0162(6) 0.0302(7) 0.0008(5) -0.0053(5) -0.0086(5)
C2 0.0151(5) 0.0181(6) 0.0240(6) -0.0020(5) -0.0012(4) -0.0070(5)
C3 0.0132(5) 0.0187(6) 0.0259(6) -0.0021(5) -0.0010(4) -0.0064(4)
C4 0.0206(6) 0.0234(7) 0.0300(7) -0.0069(5) -0.0021(5) -0.0024(5)
C5 0.0265(7) 0.0388(9) 0.0264(8) -0.0061(6) -0.0041(6) -0.0052(6)
C6 0.0231(7) 0.0345(8) 0.0311(8) 0.0056(6) -0.0069(6) -0.0055(6)
C7 0.0202(6) 0.0206(6) 0.0384(8) 0.0003(6) -0.0059(6) -0.0040(5)
C8 0.0172(6) 0.0193(6) 0.0299(7) -0.0042(5) -0.0025(5) -0.0054(5)
C9 0.0169(5) 0.0152(5) 0.0263(6) -0.0008(5) -0.0027(4) -0.0077(4)
C10 0.0162(5) 0.0159(6) 0.0267(6) -0.0010(5) -0.0049(5) -0.0059(4)
C11 0.0208(6) 0.0138(5) 0.0209(6) 0.0001(4) -0.0013(4) -0.0057(5)
C12 0.0352(8) 0.0213(6) 0.0203(7) 0.0003(5) -0.0022(5) -0.0064(6)
C13 0.0315(7) 0.0163(6) 0.0319(8) 0.0019(5) -0.0026(6) -0.0112(5)
C14 0.0231(6) 0.0160(5) 0.0202(6) -0.0041(4) -0.0001(5) -0.0080(5)
C15 0.0248(6) 0.0238(7) 0.0255(7) -0.0080(5) 0.0026(5) -0.0044(5)
C16 0.0330(7) 0.0249(7) 0.0203(7) -0.0028(5) -0.0029(5) -0.0078(6)
C17 0.0196(6) 0.0176(6) 0.0238(6) -0.0040(5) -0.0011(5) -0.0032(5)
C18 0.0337(8) 0.0240(7) 0.0241(7) -0.0018(5) 0.0031(6) -0.0063(6)
C19 0.0197(6) 0.0266(7) 0.0347(8) -0.0069(6) -0.0003(5) -0.0005(5)
C20 0.0216(6) 0.0152(6) 0.0229(6) 0.0009(5) -0.0068(5) -0.0050(5)
C21 0.0340(7) 0.0144(6) 0.0311(7) 0.0015(5) -0.0084(6) -0.0078(5)
C22 0.0310(7) 0.0218(6) 0.0223(7) 0.0021(5) -0.0050(5) -0.0100(6)

loop_
_atom_type_symbol
_atom_type_description
_atom_type_scat_dispersion_real
_atom_type_scat_dispersion_imag
_atom_type_scat_source
C C 0.0033 0.0016 'International Tables Vol C Tables 4.2.6.8 and 6.1.1.4'
H H 0.0000 0.0000 'International Tables Vol C Tables 4.2.6.8 and 6.1.1.4'
P P 0.1023 0.0942 'International Tables Vol C Tables 4.2.6.8 and 6.1.1.4'
Ni Ni 0.3393 1.1124 'International Tables Vol C Tables 4.2.6.8 and 6.1.1.4'

loop_
_geom_angle_atom_site_label_1
_geom_angle_atom_site_label_2
_geom_angle_atom_site_label_3
_geom_angle
C1 Ni1 C2 42.42(5)
C1 Ni1 P2 111.81(4)
C2 Ni1 P2 154.21(4)
C1 Ni1 P1 156.25(4)
C2 Ni1 P1 113.83(4)
P2 Ni1 P1 91.931(14)
C11 P1 C9 104.22(6)
C11 P1 C14 102.75(6)
C9 P1 C14 102.46(6)
C11 P1 Ni1 119.06(4)
C9 P1 Ni1 107.22(4)
C14 P1 Ni1 119.06(4)
C17 P2 C10 104.16(6)
C17 P2 C20 103.16(6)
C10 P2 C20 102.84(6)
C17 P2 Ni1 118.84(5)
C10 P2 Ni1 107.45(4)
C20 P2 Ni1 118.43(5)
C2 C1 Ni1 69.47(7)
C2 C1 H1A 120.0
Ni1 C1 H1A 111.4
C2 C1 H1B 120.0
Ni1 C1 H1B 89.1
H1A C1 H1B 120.0
C1 C2 C3 124.46(13)
C1 C2 Ni1 68.11(7)
C3 C2 Ni1 112.99(9)
C1 C2 H2 117.8
C3 C2 H2 117.8
Ni1 C2 H2 88.9
C4 C3 C8 117.03(13)
C4 C3 C2 123.27(12)
C8 C3 C2 119.70(12)
C5 C4 C3 121.32(14)
C5 C4 H4 119.3
C3 C4 H4 119.3
C4 C5 C6 120.67(15)
C4 C5 H5 119.7
C6 C5 H5 119.7
C7 C6 C5 118.88(14)
C7 C6 H6 120.5
C5 C6 H6 120.6
C8 C7 C6 120.44(14)
C8 C7 H7 119.8
C6 C7 H7 119.8
C7 C8 C3 121.65(13)
C7 C8 H8 119.2
C3 C8 H8 119.2
C10 C9 P1 111.69(9)
C10 C9 H9A 109.3
P1 C9 H9A 109.3
C10 C9 H9B 109.3
P1 C9 H9B 109.3
H9A C9 H9B 107.9
C9 C10 P2 111.64(9)
C9 C10 H10A 109.3
P2 C10 H10A 109.3
C9 C10 H10B 109.3
P2 C10 H10B 109.3
H10A C10 H10B 108.0
C13 C11 C12 111.04(12)
C13 C11 P1 115.25(10)
C12 C11 P1 110.35(9)
C13 C11 H11 106.5
C12 C11 H11 106.6
P1 C11 H11 106.6
C11 C12 H12A 109.5
C11 C12 H12B 109.4
H12A C12 H12B 109.5
C11 C12 H12C 109.5
H12A C12 H12C 109.5
H12B C12 H12C 109.5
C11 C13 H13A 109.5
C11 C13 H13B 109.4
H13A C13 H13B 109.5
C11 C13 H13C 109.5
H13A C13 H13C 109.5
H13B C13 H13C 109.5
C16 C14 C15 110.30(12)
C16 C14 P1 110.37(9)
C15 C14 P1 110.93(9)
C16 C14 H14 108.4
C15 C14 H14 108.4
P1 C14 H14 108.4
C14 C15 H15A 109.5
C14 C15 H15B 109.5
H15A C15 H15B 109.5
C14 C15 H15C 109.5
H15A C15 H15C 109.5
H15B C15 H15C 109.5
C14 C16 H16A 109.5
C14 C16 H16B 109.5
H16A C16 H16B 109.5
C14 C16 H16C 109.5
H16A C16 H16C 109.5
H16B C16 H16C 109.5
C18 C17 C19 110.16(12)
C18 C17 P2 109.40(9)
C19 C17 P2 115.55(10)
C18 C17 H17 107.1
C19 C17 H17 107.1
P2 C17 H17 107.1
C17 C18 H18A 109.5
C17 C18 H18B 109.4
H18A C18 H18B 109.5
C17 C18 H18C 109.5
H18A C18 H18C 109.5
H18B C18 H18C 109.5
C17 C19 H19A 109.5
C17 C19 H19B 109.5
H19A C19 H19B 109.5
C17 C19 H19C 109.5
H19A C19 H19C 109.5
H19B C19 H19C 109.5
C22 C20 C21 109.75(12)
C22 C20 P2 110.03(9)
C21 C20 P2 110.28(9)
C22 C20 H20 108.9
C21 C20 H20 108.9
P2 C20 H20 108.9
C20 C21 H21A 109.5
C20 C21 H21B 109.5
H21A C21 H21B 109.5
C20 C21 H21C 109.5
H21A C21 H21C 109.5
H21B C21 H21C 109.5
C20 C22 H22A 109.5
C20 C22 H22B 109.5
H22A C22 H22B 109.5
C20 C22 H22C 109.5
H22A C22 H22C 109.5
H22B C22 H22C 109.5

loop_
_geom_bond_atom_site_label_1
_geom_bond_atom_site_label_2
_geom_bond_distance
Ni1 C1 1.9619(13)
Ni1 C2 1.9801(12)
Ni1 P2 2.1483(4)
Ni1 P1 2.1600(4)
P1 C11 1.8562(13)
P1 C9 1.8591(13)
P1 C14 1.8623(13)
P2 C17 1.8568(14)
P2 C10 1.8575(13)
P2 C20 1.8597(14)
C1 C2 1.4264(18)
C1 H1A 0.9500
C1 H1B 0.9500
C2 C3 1.4777(19)
C2 H2 0.9500
C3 C4 1.404(2)
C3 C8 1.4063(18)
C4 C5 1.390(2)
C4 H4 0.9500
C5 C6 1.392(2)
C5 H5 0.9500
C6 C7 1.391(2)
C6 H6 0.9500
C7 C8 1.387(2)
C7 H7 0.9500
C8 H8 0.9500
C9 C10 1.5445(18)
C9 H9A 0.9900
C9 H9B 0.9900
C10 H10A 0.9900
C10 H10B 0.9900
C11 C13 1.5293(19)
C11 C12 1.536(2)
C11 H11 1.0000
C12 H12A 0.9800
C12 H12B 0.9800
C12 H12C 0.9800
C13 H13A 0.9800
C13 H13B 0.9800
C13 H13C 0.9800
C14 C16 1.527(2)
C14 C15 1.528(2)
C14 H14 1.0000
C15 H15A 0.9800
C15 H15B 0.9800
C15 H15C 0.9800
C16 H16A 0.9800
C16 H16B 0.9800
C16 H16C 0.9800
C17 C18 1.527(2)
C17 C19 1.532(2)
C17 H17 1.0000
C18 H18A 0.9800
C18 H18B 0.9800
C18 H18C 0.9800
C19 H19A 0.9800
C19 H19B 0.9800
C19 H19C 0.9800
C20 C22 1.529(2)
C20 C21 1.5359(19)
C20 H20 1.0000
C21 H21A 0.9800
C21 H21B 0.9800
C21 H21C 0.9800
C22 H22A 0.9800
C22 H22B 0.9800
C22 H22C 0.9800

loop_
_geom_torsion_atom_site_label_1
_geom_torsion_atom_site_label_2
_geom_torsion_atom_site_label_3
_geom_torsion_atom_site_label_4
_geom_torsion
C1 Ni1 P1 C11 -56.13(13)
C2 Ni1 P1 C11 -55.84(7)
P2 Ni1 P1 C11 125.55(5)
C1 Ni1 P1 C9 -173.93(12)
C2 Ni1 P1 C9 -173.64(6)
P2 Ni1 P1 C9 7.76(5)
C1 Ni1 P1 C14 70.56(13)
C2 Ni1 P1 C14 70.85(7)
P2 Ni1 P1 C14 -107.75(5)
C1 Ni1 P2 C17 72.05(7)
C2 Ni1 P2 C17 74.26(11)
P1 Ni1 P2 C17 -108.68(5)
C1 Ni1 P2 C10 -170.17(7)
C2 Ni1 P2 C10 -167.97(11)
P1 Ni1 P2 C10 9.10(5)
C1 Ni1 P2 C20 -54.38(7)
C2 Ni1 P2 C20 -52.17(11)
P1 Ni1 P2 C20 124.89(5)
P2 Ni1 C1 C2 178.58(7)
P1 Ni1 C1 C2 0.39(16)
Ni1 C1 C2 C3 103.58(12)
P2 Ni1 C2 C1 -3.03(15)
P1 Ni1 C2 C1 -179.83(7)
C1 Ni1 C2 C3 -119.47(13)
P2 Ni1 C2 C3 -122.51(10)
P1 Ni1 C2 C3 60.70(10)
C1 C2 C3 C4 2.2(2)
Ni1 C2 C3 C4 80.66(14)
C1 C2 C3 C8 -178.85(12)
Ni1 C2 C3 C8 -100.39(12)
C8 C3 C4 C5 1.2(2)
C2 C3 C4 C5 -179.85(13)
C3 C4 C5 C6 0.0(2)
C4 C5 C6 C7 -1.0(2)
C5 C6 C7 C8 1.0(2)
C6 C7 C8 C3 0.2(2)
C4 C3 C8 C7 -1.2(2)
C2 C3 C8 C7 179.75(13)
C11 P1 C9 C10 -154.04(10)
C14 P1 C9 C10 99.15(10)
Ni1 P1 C9 C10 -26.95(10)
P1 C9 C10 P2 35.14(12)
C17 P2 C10 C9 98.92(10)
C20 P2 C10 C9 -153.72(10)
Ni1 P2 C10 C9 -28.01(10)
C9 P1 C11 C13 -54.84(11)
C14 P1 C11 C13 51.75(11)
Ni1 P1 C11 C13 -174.19(8)
C9 P1 C11 C12 71.91(11)
C14 P1 C11 C12 178.50(10)
Ni1 P1 C11 C12 -47.44(11)
C11 P1 C14 C16 -176.48(10)
C9 P1 C14 C16 -68.55(11)
Ni1 P1 C14 C16 49.46(11)
C11 P1 C14 C15 60.95(11)
C9 P1 C14 C15 168.88(10)
Ni1 P1 C14 C15 -73.10(10)
C10 P2 C17 C18 -64.82(11)
C20 P2 C17 C18 -171.94(10)
Ni1 P2 C17 C18 54.67(11)
C10 P2 C17 C19 60.18(12)
C20 P2 C17 C19 -46.95(12)
Ni1 P2 C17 C19 179.66(9)
C17 P2 C20 C22 -179.70(9)
C10 P2 C20 C22 72.18(10)
Ni1 P2 C20 C22 -46.07(10)
C17 P2 C20 C21 -58.50(11)
C10 P2 C20 C21 -166.62(10)
Ni1 P2 C20 C21 75.13(10)
